data_7063784
loop_
_publ_author_name
'Jin, Xiaoqi'
'Li, Zongqun'
'Ge, Jinlong'
'Zhu, Linlin'
'Liu, Caiyan'
'Li, Qiu'
'Liu, Jing'
'Yin, Chenlin'
'Su, Gaoyu'

_publ_section_title
;
 Rapid synthesis of MOF CaBTC using an ultrasonic irradiation method and
 its derivative materials for CO2 capture
;
_journal_issue 22
_journal_name_full 'New Journal of Chemistry'
_journal_page_first 9395
_journal_page_last 9407
_journal_paper_doi 10.1039/D5NJ00301F
_journal_volume 49
_journal_year 2025
_chemical_formula_sum 'C18 H30 Ca3 O24'
_chemical_formula_weight 750.66
_space_group_IT_number 15
_space_group_name_Hall '-C 2yc'
_space_group_name_H-M_alt 'C 1 2/c 1'
_symmetry_cell_setting monoclinic
_symmetry_space_group_name_H-M 'C 1 2/c 1'
_atom_sites_solution_hydrogens geom
_atom_sites_solution_primary direct
_atom_sites_solution_secondary difmap
_audit_block_doi 10.5517/ccxk8qf
_audit_creation_method SHELXL-97
_audit_update_record
;
2011-10-25 deposited with the CCDC.	2025-05-04 downloaded from the CCDC.
;
_cell_angle_alpha 90.00
_cell_angle_beta 99.5070(10)
_cell_angle_gamma 90.00
_cell_formula_units_Z 4
_cell_length_a 6.72570(10)
_cell_length_b 20.8422(4)
_cell_length_c 20.1942(4)
_cell_measurement_temperature 296(2)
_cell_volume 2791.91(9)
_computing_structure_refinement 'SHELXL-97 (Sheldrick, 1997)'
_computing_structure_solution 'SHELXS-97 (Sheldrick, 1990)'
_diffrn_ambient_temperature 296(2)
_diffrn_measured_fraction_theta_full 0.989
_diffrn_measured_fraction_theta_max 0.989
_diffrn_radiation_monochromator graphite
_diffrn_radiation_source 'fine-focus sealed tube'
_diffrn_radiation_type MoK\a
_diffrn_radiation_wavelength 0.71073
_diffrn_reflns_av_R_equivalents 0.0625
_diffrn_reflns_av_sigmaI/netI 0.0974
_diffrn_reflns_limit_h_max 11
_diffrn_reflns_limit_h_min -11
_diffrn_reflns_limit_k_max 34
_diffrn_reflns_limit_k_min -34
_diffrn_reflns_limit_l_max 33
_diffrn_reflns_limit_l_min -33
_diffrn_reflns_number 46626
_diffrn_reflns_theta_full 36.40
_diffrn_reflns_theta_max 36.40
_diffrn_reflns_theta_min 1.95
_exptl_absorpt_coefficient_mu 0.699
_exptl_absorpt_correction_T_max 0.9793
_exptl_absorpt_correction_T_min 0.8787
_exptl_crystal_density_diffrn 1.786
_exptl_crystal_density_method 'not measured'
_exptl_crystal_F_000 1560
_exptl_crystal_size_max 0.19
_exptl_crystal_size_mid 0.03
_exptl_crystal_size_min 0.03
_refine_diff_density_max 0.483
_refine_diff_density_min -0.547
_refine_diff_density_rms 0.078
_refine_ls_extinction_method none
_refine_ls_goodness_of_fit_ref 0.947
_refine_ls_hydrogen_treatment mixed
_refine_ls_matrix_type full
_refine_ls_number_parameters 268
_refine_ls_number_reflns 6750
_refine_ls_number_restraints 0
_refine_ls_restrained_S_all 0.947
_refine_ls_R_factor_all 0.0625
_refine_ls_R_factor_gt 0.0408
_refine_ls_shift/su_max 0.001
_refine_ls_shift/su_mean 0.000
_refine_ls_structure_factor_coef Fsqd
_refine_ls_weighting_details 'calc w=1/[\s^2^(Fo^2^)+(0.0238P)^2^+0.0000P] where P=(Fo^2^+2Fc^2^)/3'
_refine_ls_weighting_scheme calc
_refine_ls_wR_factor_gt 0.1029
_refine_ls_wR_factor_ref 0.1162
_reflns_number_gt 5059
_reflns_number_total 6750
_reflns_threshold_expression >2sigma(I)
_cod_data_source_file d5nj00301f2.cif
_cod_data_source_block c2c
_cod_depositor_comments 'Adding full bibliography for 7063784.cif.'
_cod_original_sg_symbol_H-M 'c 2/c'
_cod_database_code 7063784

loop_
_symmetry_equiv_pos_as_xyz
'x, y, z'
'-x, y, -z+1/2'
'x+1/2, y+1/2, z'
'-x+1/2, y+1/2, -z+1/2'
'-x, -y, -z'
'x, -y, z-1/2'
'-x+1/2, -y+1/2, -z'
'x+1/2, -y+1/2, z-1/2'

loop_
_atom_site_label
_atom_site_type_symbol
_atom_site_fract_x
_atom_site_fract_y
_atom_site_fract_z
_atom_site_U_iso_or_equiv
_atom_site_adp_type
_atom_site_occupancy
_atom_site_symmetry_multiplicity
_atom_site_calc_flag
_atom_site_refinement_flags
_atom_site_disorder_assembly
_atom_site_disorder_group
Ca1 Ca 0.88711(6) 0.871849(14) 0.007552(16) 0.01882(7) Uani 1 1 d . . .
Ca2 Ca 1.0000 0.875142(19) 0.2500 0.01702(8) Uani 1 2 d S . .
O1 O 0.95288(19) 1.28268(5) 0.12264(6) 0.0217(2) Uani 1 1 d . . .
O2 O 1.0061(2) 1.19043(6) 0.07377(7) 0.0298(3) Uani 1 1 d . . .
O3 O 0.9926(2) 0.98527(5) 0.30377(6) 0.0251(3) Uani 1 1 d . . .
O4 O 0.9427(2) 0.76780(5) 0.19615(6) 0.0285(3) Uani 1 1 d . . .
O5 O 0.7880(2) 0.56223(6) 0.07632(6) 0.0272(3) Uani 1 1 d . . .
O6 O 0.91914(18) 0.47177(5) 0.12180(6) 0.0212(2) Uani 1 1 d . . .
C1 C 1.0000 1.22084(9) 0.2500 0.0161(4) Uani 1 2 d S . .
H1 H 1.0000 1.2695(12) 0.2500 0.012(6) Uiso 1 2 d S . .
C2 C 0.9840(2) 1.18754(6) 0.18933(8) 0.0160(2) Uani 1 1 d . . .
C3 C 0.9827(3) 1.12076(6) 0.18998(9) 0.0161(3) Uani 1 1 d . . .
H3 H 0.974(3) 1.1006(10) 0.1494(13) 0.027(5) Uiso 1 1 d . . .
C4 C 1.0000 1.08697(9) 0.2500 0.0154(3) Uani 1 2 d S . .
C5 C 0.9798(2) 1.22251(7) 0.12378(8) 0.0173(3) Uani 1 1 d . . .
C6 C 1.0000 1.01510(9) 0.2500 0.0159(4) Uani 1 2 d S . .
C7 C 1.0000 0.66606(9) 0.2500 0.0159(3) Uani 1 2 d S . .
C8 C 0.9473(2) 0.63260(7) 0.19039(8) 0.0166(3) Uani 1 1 d . . .
H8 H 0.905(3) 0.6517(9) 0.1516(10) 0.012(4) Uiso 1 1 d . . .
C9 C 0.9461(2) 0.56579(6) 0.18979(7) 0.0144(2) Uani 1 1 d . . .
C10 C 1.0000 0.53249(9) 0.2500 0.0155(3) Uani 1 2 d S . .
H10 H 1.0000 0.4845(13) 0.2500 0.025(7) Uiso 1 2 d S . .
C11 C 1.0000 0.73798(9) 0.2500 0.0166(4) Uani 1 2 d S . .
C12 C 0.8784(2) 0.53146(7) 0.12481(8) 0.0166(3) Uani 1 1 d . . .
O1W O 1.1947(2) 0.92872(6) 0.00336(8) 0.0272(3) Uani 1 1 d . . .
H1WA H 1.191(5) 0.9602(15) -0.0248(17) 0.066(10) Uiso 1 1 d . . .
H1WB H 1.267(6) 0.9414(14) 0.0427(17) 0.062(9) Uiso 1 1 d . . .
O2W O 0.7995(2) 0.96243(7) 0.07484(7) 0.0264(3) Uani 1 1 d . . .
H2WA H 0.876(5) 0.9729(12) 0.1112(15) 0.041(7) Uiso 1 1 d . . .
H2WB H 0.695(7) 0.9682(18) 0.0820(19) 0.084(12) Uiso 1 1 d . . .
O3W O 0.5400(2) 0.84072(6) 0.01123(7) 0.0275(3) Uani 1 1 d . . .
H3WA H 0.501(4) 0.8198(13) 0.0464(13) 0.040(7) Uiso 1 1 d . . .
H3WB H 0.443(5) 0.8633(12) -0.0016(13) 0.041(7) Uiso 1 1 d . . .
O4W O 0.9321(3) 0.77395(6) 0.06372(8) 0.0332(3) Uani 1 1 d . . .
H4WA H 0.945(4) 0.7669(11) 0.1058(15) 0.038(7) Uiso 1 1 d . . .
H4WB H 0.968(5) 0.7448(14) 0.0466(14) 0.054(9) Uiso 1 1 d . . .
O5W O 1.1453(2) 0.87274(6) 0.14172(9) 0.0328(3) Uani 1 1 d . . .
H5WA H 1.210(5) 0.9010(14) 0.1414(14) 0.042(8) Uiso 1 1 d . . .
H5WB H 1.220(5) 0.8398(13) 0.1384(13) 0.046(8) Uiso 1 1 d . . .
O6W O 0.6658(2) 0.87908(7) 0.19549(9) 0.0335(3) Uani 1 1 d . . .
H6WA H 0.597(4) 0.9052(14) 0.1756(13) 0.041(7) Uiso 1 1 d . . .
H6WB H 0.617(4) 0.8485(12) 0.1752(13) 0.029(6) Uiso 1 1 d . . .

loop_
_atom_site_aniso_label
_atom_site_aniso_U_11
_atom_site_aniso_U_22
_atom_site_aniso_U_33
_atom_site_aniso_U_23
_atom_site_aniso_U_13
_atom_site_aniso_U_12
Ca1 0.02460(13) 0.01497(12) 0.01763(14) 0.00013(11) 0.00565(13) 0.00103(9)
Ca2 0.02089(17) 0.01145(15) 0.01819(18) 0.000 0.00168(19) 0.000
O1 0.0336(6) 0.0123(4) 0.0198(6) 0.0032(4) 0.0057(5) 0.0029(4)
O2 0.0552(8) 0.0191(5) 0.0175(6) -0.0008(4) 0.0132(6) 0.0036(5)
O3 0.0423(7) 0.0133(5) 0.0193(6) 0.0035(4) 0.0040(5) -0.0004(4)
O4 0.0540(8) 0.0131(5) 0.0162(6) 0.0018(4) -0.0008(6) 0.0011(5)
O5 0.0436(7) 0.0193(5) 0.0152(6) 0.0006(4) -0.0057(5) 0.0039(5)
O6 0.0285(6) 0.0123(4) 0.0208(6) -0.0031(4) -0.0015(5) 0.0016(4)
C1 0.0220(9) 0.0110(7) 0.0157(10) 0.000 0.0046(7) 0.000
C2 0.0223(6) 0.0110(5) 0.0157(7) 0.0011(5) 0.0056(5) 0.0002(5)
C3 0.0225(6) 0.0119(6) 0.0146(7) 0.0003(4) 0.0049(5) 0.0010(5)
C4 0.0204(8) 0.0100(7) 0.0162(10) 0.000 0.0037(7) 0.000
C5 0.0231(6) 0.0137(6) 0.0161(7) 0.0005(5) 0.0061(5) 0.0006(5)
C6 0.0194(8) 0.0128(8) 0.0155(10) 0.000 0.0023(7) 0.000
C7 0.0214(8) 0.0105(7) 0.0153(10) 0.000 0.0009(7) 0.000
C8 0.0221(6) 0.0123(5) 0.0143(7) 0.0009(5) 0.0001(5) 0.0012(5)
C9 0.0183(6) 0.0115(5) 0.0130(6) -0.0002(4) 0.0010(5) 0.0005(4)
C10 0.0192(8) 0.0114(7) 0.0151(10) 0.000 0.0001(7) 0.000
C11 0.0240(9) 0.0095(7) 0.0166(10) 0.000 0.0046(8) 0.000
C12 0.0217(6) 0.0133(6) 0.0147(7) -0.0013(5) 0.0023(5) -0.0010(4)
O1W 0.0331(6) 0.0232(6) 0.0240(7) -0.0014(5) 0.0006(5) -0.0050(5)
O2W 0.0293(6) 0.0311(7) 0.0189(6) -0.0029(5) 0.0039(5) 0.0030(5)
O3W 0.0281(6) 0.0271(6) 0.0287(7) 0.0073(5) 0.0090(5) 0.0033(5)
O4W 0.0599(9) 0.0212(6) 0.0183(7) 0.0013(5) 0.0057(6) 0.0049(6)
O5W 0.0326(7) 0.0165(5) 0.0538(10) -0.0039(6) 0.0204(7) -0.0025(5)
O6W 0.0256(6) 0.0228(6) 0.0479(10) -0.0020(6) -0.0064(6) -0.0009(4)

loop_
_atom_type_symbol
_atom_type_description
_atom_type_scat_dispersion_real
_atom_type_scat_dispersion_imag
_atom_type_scat_source
C C 0.0033 0.0016 'International Tables Vol C Tables 4.2.6.8 and 6.1.1.4'
H H 0.0000 0.0000 'International Tables Vol C Tables 4.2.6.8 and 6.1.1.4'
O O 0.0106 0.0060 'International Tables Vol C Tables 4.2.6.8 and 6.1.1.4'
Ca Ca 0.2262 0.3064 'International Tables Vol C Tables 4.2.6.8 and 6.1.1.4'

loop_
_citation_id
_citation_doi
_citation_year
1 10.1021/cg3003349 2012

loop_
_geom_angle_atom_site_label_1
_geom_angle_atom_site_label_2
_geom_angle_atom_site_label_3
_geom_angle
_geom_angle_site_symmetry_1
_geom_angle_site_symmetry_3
_geom_angle_publ_flag
O2 Ca1 O4W 79.78(5) 5_775 . ?
O2 Ca1 O5 89.64(5) 5_775 7_665 ?
O4W Ca1 O5 151.07(5) . 7_665 ?
O2 Ca1 O1W 83.15(5) 5_775 . ?
O4W Ca1 O1W 114.00(6) . . ?
O5 Ca1 O1W 91.04(5) 7_665 . ?
O2 Ca1 O3W 106.58(5) 5_775 . ?
O4W Ca1 O3W 78.45(5) . . ?
O5 Ca1 O3W 78.96(5) 7_665 . ?
O1W Ca1 O3W 165.82(5) . . ?
O2 Ca1 O2W 164.07(5) 5_775 . ?
O4W Ca1 O2W 115.33(5) . . ?
O5 Ca1 O2W 79.11(5) 7_665 . ?
O1W Ca1 O2W 85.80(5) . . ?
O3W Ca1 O2W 82.47(5) . . ?
O2 Ca1 O5W 116.81(5) 5_775 . ?
O4W Ca1 O5W 63.36(5) . . ?
O5 Ca1 O5W 143.64(4) 7_665 . ?
O1W Ca1 O5W 69.57(5) . . ?
O3W Ca1 O5W 113.15(5) . . ?
O2W Ca1 O5W 69.35(4) . . ?
O2 Ca1 H4WB 66.2(6) 5_775 . ?
O4W Ca1 H4WB 13.6(6) . . ?
O5 Ca1 H4WB 144.3(6) 7_665 . ?
O1W Ca1 H4WB 110.5(7) . . ?
O3W Ca1 H4WB 83.2(7) . . ?
O2W Ca1 H4WB 128.8(6) . . ?
O5W Ca1 H4WB 72.0(6) . . ?
O6W Ca2 O6W 175.97(7) 2_755 . ?
O6W Ca2 O4 76.01(5) 2_755 2_755 ?
O6W Ca2 O4 107.76(5) . 2_755 ?
O6W Ca2 O4 107.76(5) 2_755 . ?
O6W Ca2 O4 76.01(5) . . ?
O4 Ca2 O4 52.04(6) 2_755 . ?
O6W Ca2 O5W 94.13(6) 2_755 2_755 ?
O6W Ca2 O5W 85.95(6) . 2_755 ?
O4 Ca2 O5W 70.12(4) 2_755 2_755 ?
O4 Ca2 O5W 107.74(5) . 2_755 ?
O6W Ca2 O5W 85.95(6) 2_755 . ?
O6W Ca2 O5W 94.13(6) . . ?
O4 Ca2 O5W 107.74(5) 2_755 . ?
O4 Ca2 O5W 70.12(4) . . ?
O5W Ca2 O5W 177.74(6) 2_755 . ?
O6W Ca2 O3 81.49(5) 2_755 . ?
O6W Ca2 O3 94.84(5) . . ?
O4 Ca2 O3 129.57(4) 2_755 . ?
O4 Ca2 O3 170.08(5) . . ?
O5W Ca2 O3 67.21(4) 2_755 . ?
O5W Ca2 O3 115.02(4) . . ?
O6W Ca2 O3 94.84(5) 2_755 2_755 ?
O6W Ca2 O3 81.49(5) . 2_755 ?
O4 Ca2 O3 170.07(5) 2_755 2_755 ?
O4 Ca2 O3 129.57(4) . 2_755 ?
O5W Ca2 O3 115.02(4) 2_755 2_755 ?
O5W Ca2 O3 67.21(4) . 2_755 ?
O3 Ca2 O3 51.01(6) . 2_755 ?
O6W Ca2 C11 92.02(3) 2_755 . ?
O6W Ca2 C11 92.02(3) . . ?
O4 Ca2 C11 26.02(3) 2_755 . ?
O4 Ca2 C11 26.02(3) . . ?
O5W Ca2 C11 88.87(3) 2_755 . ?
O5W Ca2 C11 88.87(3) . . ?
O3 Ca2 C11 154.49(3) . . ?
O3 Ca2 C11 154.49(3) 2_755 . ?
O6W Ca2 C6 87.98(3) 2_755 . ?
O6W Ca2 C6 87.98(3) . . ?
O4 Ca2 C6 153.98(3) 2_755 . ?
O4 Ca2 C6 153.98(3) . . ?
O5W Ca2 C6 91.13(3) 2_755 . ?
O5W Ca2 C6 91.13(3) . . ?
O3 Ca2 C6 25.51(3) . . ?
O3 Ca2 C6 25.51(3) 2_755 . ?
C11 Ca2 C6 180.0 . . ?
C5 O2 Ca1 169.47(13) . 5_775 ?
C6 O3 Ca2 94.07(10) . . ?
C11 O4 Ca2 93.62(10) . . ?
C12 O5 Ca1 174.37(11) . 7_665 ?
C2 C1 C2 120.41(18) 2_755 . ?
C2 C1 H1 119.80(9) 2_755 . ?
C2 C1 H1 119.80(9) . . ?
C3 C2 C1 119.23(15) . . ?
C3 C2 C5 119.51(14) . . ?
C1 C2 C5 121.17(12) . . ?
C4 C3 C2 121.00(15) . . ?
C4 C3 H3 122.2(14) . . ?
C2 C3 H3 116.8(14) . . ?
C3 C4 C3 119.12(17) . 2_755 ?
C3 C4 C6 120.44(9) . . ?
C3 C4 C6 120.44(9) 2_755 . ?
O2 C5 O1 123.69(15) . . ?
O2 C5 C2 117.85(13) . . ?
O1 C5 C2 118.46(13) . . ?
O3 C6 O3 120.84(18) . 2_755 ?
O3 C6 C4 119.58(9) . . ?
O3 C6 C4 119.58(9) 2_755 . ?
O3 C6 Ca2 60.42(9) . . ?
O3 C6 Ca2 60.42(9) 2_755 . ?
C4 C6 Ca2 180.0 . . ?
C8 C7 C8 119.56(18) 2_755 . ?
C8 C7 C11 120.22(9) 2_755 . ?
C8 C7 C11 120.22(9) . . ?
C7 C8 C9 120.74(14) . . ?
C7 C8 H8 122.9(12) . . ?
C9 C8 H8 116.2(12) . . ?
C8 C9 C10 119.31(14) . . ?
C8 C9 C12 119.06(13) . . ?
C10 C9 C12 121.57(12) . . ?
C9 C10 C9 120.33(17) 2_755 . ?
C9 C10 H10 119.84(9) 2_755 . ?
C9 C10 H10 119.84(9) . . ?
O4 C11 O4 120.71(18) . 2_755 ?
O4 C11 C7 119.64(9) . . ?
O4 C11 C7 119.65(9) 2_755 . ?
O4 C11 Ca2 60.36(9) . . ?
O4 C11 Ca2 60.35(9) 2_755 . ?
C7 C11 Ca2 180.0 . . ?
O5 C12 O6 123.10(14) . . ?
O5 C12 C9 118.84(13) . . ?
O6 C12 C9 118.06(13) . . ?
Ca1 O1W H1WA 118(2) . . ?
Ca1 O1W H1WB 117(2) . . ?
H1WA O1W H1WB 108(3) . . ?
Ca1 O2W H2WA 120.6(19) . . ?
Ca1 O2W H2WB 123(3) . . ?
H2WA O2W H2WB 104(4) . . ?
Ca1 O3W H3WA 123.8(18) . . ?
Ca1 O3W H3WB 124.1(19) . . ?
H3WA O3W H3WB 102(2) . . ?
Ca1 O4W H4WA 128.2(16) . . ?
Ca1 O4W H4WB 120(2) . . ?
H4WA O4W H4WB 109(3) . . ?
Ca2 O5W Ca1 122.43(6) . . ?
Ca2 O5W H5WA 108(2) . . ?
Ca1 O5W H5WA 105(2) . . ?
Ca2 O5W H5WB 113.4(18) . . ?
Ca1 O5W H5WB 100.7(18) . . ?
H5WA O5W H5WB 107(3) . . ?
Ca2 O6W H6WA 135(2) . . ?
Ca2 O6W H6WB 119.9(18) . . ?
H6WA O6W H6WB 98(3) . . ?

loop_
_geom_bond_atom_site_label_1
_geom_bond_atom_site_label_2
_geom_bond_distance
_geom_bond_site_symmetry_2
_geom_bond_publ_flag
Ca1 O2 2.2994(13) 5_775 ?
Ca1 O4W 2.3299(14) . ?
Ca1 O5 2.3417(12) 7_665 ?
Ca1 O1W 2.3980(14) . ?
Ca1 O3W 2.4360(14) . ?
Ca1 O2W 2.4540(14) . ?
Ca1 O5W 2.9667(19) . ?
Ca1 H4WB 2.79(3) . ?
Ca2 O6W 2.3354(15) 2_755 ?
Ca2 O6W 2.3354(15) . ?
Ca2 O4 2.4895(12) 2_755 ?
Ca2 O4 2.4896(12) . ?
Ca2 O5W 2.5385(16) 2_755 ?
Ca2 O5W 2.5386(16) . ?
Ca2 O3 2.5432(12) . ?
Ca2 O3 2.5432(12) 2_755 ?
Ca2 C11 2.8588(19) . ?
Ca2 C6 2.9170(19) . ?
O1 C5 1.2669(18) . ?
O2 C5 1.2479(19) . ?
O2 Ca1 2.2994(13) 5_775 ?
O3 C6 1.2592(15) . ?
O4 C11 1.2567(15) . ?
O5 C12 1.2424(19) . ?
O5 Ca1 2.3417(12) 7_665 ?
O6 C12 1.2776(18) . ?
C1 C2 1.3966(18) 2_755 ?
C1 C2 1.3967(18) . ?
C1 H1 1.01(3) . ?
C2 C3 1.3920(18) . ?
C2 C5 1.507(2) . ?
C3 C4 1.3899(19) . ?
C3 H3 0.91(2) . ?
C4 C3 1.3899(19) 2_755 ?
C4 C6 1.498(3) . ?
C6 O3 1.2593(15) 2_755 ?
C7 C8 1.3857(18) 2_755 ?
C7 C8 1.3857(18) . ?
C7 C11 1.499(3) . ?
C8 C9 1.3925(19) . ?
C8 H8 0.88(2) . ?
C9 C10 1.3949(17) . ?
C9 C12 1.498(2) . ?
C10 C9 1.3949(17) 2_755 ?
C10 H10 1.00(3) . ?
C11 O4 1.2567(15) 2_755 ?
O1W H1WA 0.87(3) . ?
O1W H1WB 0.90(4) . ?
O2W H2WA 0.85(3) . ?
O2W H2WB 0.75(5) . ?
O3W H3WA 0.91(3) . ?
O3W H3WB 0.81(3) . ?
O4W H4WA 0.85(3) . ?
O4W H4WB 0.76(3) . ?
O5W H5WA 0.73(3) . ?
O5W H5WB 0.86(3) . ?
O6W H6WA 0.78(3) . ?
O6W H6WB 0.80(3) . ?
